data_4329672
loop_
_publ_author_name
'Benoit Cormary'
'Sonia Ladeira'
'Kane Jacob'
'Pascal G. Lacroix'
'Theo Woike'
'Dominik Schaniel'
'Isabelle Malfant'

_publ_section_title
;
 Structural Influence on the Photochromic Response of a Series of
 Ruthenium Mononitrosyl Complexes
;
_journal_name_full 'Inorganic Chemistry'
_journal_page_first 7492
_journal_page_last 7501
_journal_paper_doi 10.1021/ic202702r
_journal_volume 51
_journal_year 2012
_chemical_compound_source 'synthesis as described'
_chemical_formula_moiety 'C20 H20 N5 O Ru Cl,2(B F4),0.5O'
_chemical_formula_sum 'C20 H20 B2 Cl F8 N5 O1.5 Ru'
_chemical_formula_weight 664.55
_chemical_name_systematic
;
 ?
;
_space_group_IT_number 14
_symmetry_cell_setting monoclinic
_symmetry_Int_Tables_number 14
_symmetry_space_group_name_Hall '-P 2ybc'
_symmetry_space_group_name_H-M 'P 1 21/c 1'
_atom_sites_solution_hydrogens geom
_atom_sites_solution_primary direct
_atom_sites_solution_secondary difmap
_cell_angle_alpha 90
_cell_angle_beta 126.3240(10)
_cell_angle_gamma 90
_cell_formula_units_Z 4
_cell_length_a 13.7292(3)
_cell_length_b 13.3179(2)
_cell_length_c 18.8043(3)
_cell_measurement_reflns_used 4800
_cell_measurement_temperature 180(2)
_cell_measurement_theta_max 25.35
_cell_measurement_theta_min 5.35
_cell_measurement_wavelength 0.71073
_cell_volume 2770.13(9)
_computing_cell_refinement 'CrysAlis RED, Oxford Diffraction Ltd.'
_computing_data_collection 'CrysAlis CCD, Oxford Diffraction Ltd.'
_computing_data_reduction 'CrysAlis RED, Oxford Diffraction Ltd.'
_computing_molecular_graphics 'Ortep-3 for Windows (Farrugia, 1997)'
_computing_publication_material 'WinGX publication routines (Farrugia, 1999)'
_computing_structure_refinement 'SHELXL-97 (Sheldrick, 1997)'
_computing_structure_solution 'SHELXS-97 (Sheldrick, 1990)'
_diffrn_ambient_temperature 180(2)
_diffrn_measured_fraction_theta_full 0.99
_diffrn_measured_fraction_theta_max 0.99
_diffrn_measurement_device_type 'Oxford-Diffraction XCALIBUR'
_diffrn_measurement_method \w-\f
_diffrn_radiation_monochromator graphite
_diffrn_radiation_probe x-ray
_diffrn_radiation_source 'fine-focus sealed tube'
_diffrn_radiation_type MoK\a
_diffrn_radiation_wavelength 0.71073
_diffrn_reflns_av_R_equivalents 0.0263
_diffrn_reflns_av_unetI/netI 0.0357
_diffrn_reflns_limit_h_max 14
_diffrn_reflns_limit_h_min -19
_diffrn_reflns_limit_k_max 18
_diffrn_reflns_limit_k_min -17
_diffrn_reflns_limit_l_max 26
_diffrn_reflns_limit_l_min -26
_diffrn_reflns_number 31528
_diffrn_reflns_theta_full 30.17
_diffrn_reflns_theta_max 30.17
_diffrn_reflns_theta_min 1.84
_diffrn_standards_decay_% 0
_diffrn_standards_interval_count 0
_diffrn_standards_interval_time 0
_diffrn_standards_number 0
_exptl_absorpt_coefficient_mu 0.741
_exptl_absorpt_correction_T_max 0.937
_exptl_absorpt_correction_T_min 0.850
_exptl_absorpt_correction_type multi-scan
_exptl_absorpt_process_details
;
        CrysAlis RED, Oxford Diffraction Ltd.,
        Version 1.171.32.27 (release 29-05-2008 CrysAlis171 .NET)
        (compiled May 29 2008,13:12:44)
        empirical absorption correction using spherical harmonics,
 implemented in SCALE3 ABSPACK scaling algorithm.
;
_exptl_crystal_colour orange
_exptl_crystal_density_diffrn 1.593
_exptl_crystal_description plate
_exptl_crystal_F_000 1320
_exptl_crystal_size_max 0.2
_exptl_crystal_size_mid 0.2
_exptl_crystal_size_min 0.2
_refine_diff_density_max 1.812
_refine_diff_density_min -1.113
_refine_diff_density_rms 0.336
_refine_ls_extinction_method none
_refine_ls_goodness_of_fit_ref 1.074
_refine_ls_hydrogen_treatment constr
_refine_ls_matrix_type full
_refine_ls_number_parameters 487
_refine_ls_number_reflns 8131
_refine_ls_number_restraints 513
_refine_ls_restrained_S_all 1.1
_refine_ls_R_factor_all 0.1018
_refine_ls_R_factor_gt 0.0645
_refine_ls_shift/su_max 0.007
_refine_ls_shift/su_mean 0
_refine_ls_structure_factor_coef Fsqd
_refine_ls_weighting_details 'calc w=1/[\s^2^(Fo^2^)+(0.1528P)^2^+2.1602P] where P=(Fo^2^+2Fc^2^)/3'
_refine_ls_weighting_scheme calc
_refine_ls_wR_factor_gt 0.2009
_refine_ls_wR_factor_ref 0.2427
_reflns_number_gt 5592
_reflns_number_total 8131
_reflns_threshold_expression >2sigma(I)
_cod_data_source_file ic202702r_si_002_1.cif
_cod_data_source_block 2
_cod_original_cell_volume 2770.14(9)
_cod_original_sg_symbol_H-M 'P 21/c'
_cod_original_formula_sum 'C20 H20 B2 Cl F8 N5 O1.50 Ru'
_cod_database_code 4329672

loop_
_symmetry_equiv_pos_as_xyz
'x, y, z'
'-x, y+1/2, -z+1/2'
'-x, -y, -z'
'x, -y-1/2, z-1/2'

loop_
_atom_site_label
_atom_site_type_symbol
_atom_site_fract_x
_atom_site_fract_y
_atom_site_fract_z
_atom_site_U_iso_or_equiv
_atom_site_adp_type
_atom_site_occupancy
_atom_site_symmetry_multiplicity
_atom_site_calc_flag
_atom_site_refinement_flags
_atom_site_disorder_assembly
_atom_site_disorder_group
C1 C 0.7953(6) 0.8410(4) 0.3776(3) 0.0581(13) Uani 1 1 d . . .
H1 H 0.7916 0.8979 0.4065 0.07 Uiso 1 1 calc R . .
C2 C 0.8350(8) 0.7487(6) 0.4218(5) 0.081(2) Uani 1 1 d . . .
H2 H 0.8569 0.7426 0.48 0.097 Uiso 1 1 calc R . .
C3 C 0.8419(8) 0.6680(5) 0.3810(5) 0.089(2) Uani 1 1 d . . .
H3 H 0.8716 0.6055 0.4108 0.106 Uiso 1 1 calc R . .
C4 C 0.8051(7) 0.6784(5) 0.2954(5) 0.0768(19) Uani 1 1 d . . .
H4 H 0.8059 0.622 0.2649 0.092 Uiso 1 1 calc R . .
C5 C 0.7681(6) 0.7688(4) 0.2549(4) 0.0581(13) Uani 1 1 d . . .
H5 H 0.7455 0.7748 0.1966 0.07 Uiso 1 1 calc R . .
C6 C 0.9118(5) 0.9287(5) 0.2177(4) 0.0576(13) Uani 1 1 d . . .
H6 H 0.9525 0.9129 0.2784 0.069 Uiso 1 1 calc R . .
C7 C 0.9721(6) 0.9169(6) 0.1810(4) 0.0743(18) Uani 1 1 d . . .
H7 H 1.0522 0.8913 0.2149 0.089 Uiso 1 1 calc R . .
C8 C 0.9142(7) 0.9429(7) 0.0937(5) 0.080(2) Uani 1 1 d . . .
H8 H 0.9553 0.9379 0.0673 0.097 Uiso 1 1 calc R . .
C9 C 0.7965(7) 0.9762(5) 0.0451(4) 0.0649(15) Uani 1 1 d . . .
H9 H 0.7543 0.9929 -0.0155 0.078 Uiso 1 1 calc R . .
C10 C 0.7416(6) 0.9847(4) 0.0865(4) 0.0541(12) Uani 1 1 d . . .
H10 H 0.6605 1.0079 0.0533 0.065 Uiso 1 1 calc R . .
C16 C 0.6332(6) 1.1108(4) 0.3266(4) 0.0567(13) Uani 1 1 d . . .
H16 H 0.6924 1.1557 0.3341 0.068 Uiso 1 1 calc R . .
C17 C 0.5709(7) 1.1380(6) 0.3585(5) 0.0736(17) Uani 1 1 d . . .
H17 H 0.5855 1.201 0.3869 0.088 Uiso 1 1 calc R . .
C18 C 0.4864(7) 1.0731(7) 0.3494(5) 0.082(2) Uani 1 1 d . . .
H18 H 0.4434 1.0895 0.373 0.099 Uiso 1 1 calc R . .
C19 C 0.4657(7) 0.9852(6) 0.3060(5) 0.076(2) Uani 1 1 d . . .
H19 H 0.4054 0.9405 0.2971 0.092 Uiso 1 1 calc R . .
C20 C 0.5311(6) 0.9605(5) 0.2750(4) 0.0614(14) Uani 1 1 d . . .
H20 H 0.517 0.898 0.2461 0.074 Uiso 1 1 calc R . .
N1 N 0.8448(4) 1.0447(3) 0.3258(3) 0.0500(9) Uani 1 1 d . A .
N2 N 0.7620(4) 0.8501(3) 0.2940(3) 0.0460(9) Uani 1 1 d . A .
N3 N 0.7975(4) 0.9616(3) 0.1717(3) 0.0468(9) Uani 1 1 d . A .
N5 N 0.6153(4) 1.0234(3) 0.2848(3) 0.0457(9) Uani 1 1 d . A .
O1 O 0.9298(4) 1.0757(4) 0.3863(3) 0.0904(16) Uani 1 1 d . . .
Ru1 Ru 0.71289(3) 0.99118(3) 0.23306(2) 0.03952(16) Uani 1 1 d D . .
N4 N 0.664(2) 1.131(2) 0.165(3) 0.057(3) Uani 0.45 1 d PDU A 1
C11 C 0.7530(16) 1.1868(13) 0.1743(13) 0.061(3) Uani 0.45 1 d PDU A 1
H11 H 0.8343 1.1641 0.2119 0.074 Uiso 0.45 1 calc PR A 1
C12 C 0.7276(16) 1.2770(12) 0.1299(11) 0.067(3) Uani 0.45 1 d PDU A 1
H12 H 0.7896 1.317 0.1363 0.08 Uiso 0.45 1 calc PR A 1
C13 C 0.6156(17) 1.3043(13) 0.0794(13) 0.076(4) Uani 0.45 1 d PDU A 1
H13 H 0.5968 1.3618 0.0435 0.091 Uiso 0.45 1 calc PR A 1
C14 C 0.5200(16) 1.2571(13) 0.0728(14) 0.071(4) Uani 0.45 1 d PDU A 1
H14 H 0.4405 1.284 0.0402 0.085 Uiso 0.45 1 calc PR A 1
C15 C 0.5522(18) 1.1674(14) 0.1181(18) 0.065(3) Uani 0.45 1 d PDU A 1
H15 H 0.4914 1.1299 0.1158 0.078 Uiso 0.45 1 calc PR A 1
N4' N 0.6475(17) 1.1294(18) 0.165(3) 0.054(3) Uani 0.55 1 d PDU A 2
C11' C 0.7149(13) 1.1923(10) 0.1544(10) 0.060(3) Uani 0.55 1 d PDU A 2
H11' H 0.7974 1.175 0.1832 0.071 Uiso 0.55 1 calc PR A 2
C12' C 0.6746(14) 1.2791(10) 0.1059(10) 0.069(3) Uani 0.55 1 d PDU A 2
H12' H 0.7265 1.32 0.1003 0.083 Uiso 0.55 1 calc PR A 2
C13' C 0.5608(14) 1.3032(10) 0.0674(9) 0.064(3) Uani 0.55 1 d PDU A 2
H13' H 0.5306 1.3649 0.0363 0.076 Uiso 0.55 1 calc PR A 2
C14' C 0.4828(13) 1.2384(10) 0.0718(11) 0.068(3) Uani 0.55 1 d PDU A 2
H14' H 0.4003 1.2554 0.0432 0.081 Uiso 0.55 1 calc PR A 2
C15' C 0.5289(14) 1.1506(12) 0.1180(14) 0.058(3) Uani 0.55 1 d PDU A 2
H15' H 0.4761 1.1037 0.1171 0.07 Uiso 0.55 1 calc PR A 2
Cl1 Cl 0.54192(12) 0.91465(11) 0.11300(8) 0.0546(3) Uani 1 1 d . A .
B1 B 0.8113(11) 0.1606(10) 0.8947(8) 0.1063(13) Uani 1 1 d DU . .
F1 F 0.8326(10) 0.0622(7) 0.8902(8) 0.1055(15) Uani 0.5 1 d PDU B 1
F2 F 0.8322(10) 0.2017(8) 0.9734(7) 0.1121(15) Uani 0.5 1 d PDU B 1
F3 F 0.6875(9) 0.1668(9) 0.8380(7) 0.1121(16) Uani 0.5 1 d PDU B 1
F4 F 0.8582(10) 0.2294(8) 0.8684(8) 0.1085(15) Uani 0.5 1 d PDU B 1
F1' F 0.8868(10) 0.0794(7) 0.9416(7) 0.1036(16) Uani 0.5 1 d PDU B 2
F2' F 0.8899(10) 0.2295(8) 0.9568(7) 0.1144(16) Uani 0.5 1 d PDU B 2
F3' F 0.7087(9) 0.1574(8) 0.8897(7) 0.1052(15) Uani 0.5 1 d PDU B 2
F4' F 0.7863(10) 0.1977(9) 0.8171(7) 0.1097(15) Uani 0.5 1 d PDU B 2
F5 F 0.7796(16) 0.5302(13) 0.0210(10) 0.138(3) Uani 0.5 1 d PDU C 1
F6 F 0.7815(13) 0.6794(10) 0.0779(9) 0.138(3) Uani 0.5 1 d PDU C 1
B2 B 0.771(2) 0.5761(16) 0.0783(16) 0.136(3) Uani 0.5 1 d PDU C 1
F7 F 0.6610(13) 0.5627(12) 0.0633(9) 0.138(3) Uani 0.5 1 d PDU C 1
F8 F 0.8390(17) 0.5068(11) 0.1421(11) 0.155(4) Uani 0.5 1 d PDU C 1
F5' F 0.7597(14) 0.5893(11) 0.0141(8) 0.129(3) Uani 0.5 1 d PDU D 2
F6' F 0.7195(14) 0.6559(12) 0.0961(9) 0.148(3) Uani 0.5 1 d PDU D 2
B2' B 0.7883(19) 0.5825(17) 0.0925(12) 0.113(2) Uani 0.5 1 d PDU D 2
F7' F 0.7457(17) 0.5158(11) 0.1245(11) 0.140(3) Uani 0.5 1 d PDU D 2
F8' F 0.9085(11) 0.5985(10) 0.1638(7) 0.124(3) Uani 0.5 1 d PDU D 2
O2 O 0.9335(10) 0.3750(10) 0.0707(7) 0.109(4) Uani 0.5 1 d P . .

loop_
_atom_site_aniso_label
_atom_site_aniso_U_11
_atom_site_aniso_U_22
_atom_site_aniso_U_33
_atom_site_aniso_U_23
_atom_site_aniso_U_13
_atom_site_aniso_U_12
C1 0.075(4) 0.051(3) 0.049(3) 0.007(2) 0.037(3) 0.006(3)
C2 0.110(6) 0.080(4) 0.067(4) 0.027(3) 0.060(4) 0.017(4)
C3 0.128(7) 0.051(3) 0.090(5) 0.019(3) 0.066(5) 0.010(4)
C4 0.105(5) 0.041(3) 0.077(4) 0.005(3) 0.049(4) 0.011(3)
C5 0.069(4) 0.049(3) 0.052(3) 0.002(2) 0.034(3) 0.003(2)
C6 0.050(3) 0.070(4) 0.049(3) -0.005(2) 0.027(2) 0.000(3)
C7 0.054(3) 0.103(5) 0.071(4) -0.015(4) 0.040(3) 0.002(3)
C8 0.078(5) 0.114(6) 0.070(4) -0.022(4) 0.055(4) -0.017(4)
C9 0.074(4) 0.083(4) 0.049(3) -0.006(3) 0.043(3) -0.008(3)
C10 0.057(3) 0.062(3) 0.046(3) 0.003(2) 0.032(3) -0.002(2)
C16 0.067(3) 0.055(3) 0.059(3) -0.005(2) 0.043(3) -0.002(2)
C17 0.083(5) 0.079(4) 0.079(4) -0.006(3) 0.059(4) 0.008(4)
C18 0.076(5) 0.116(6) 0.073(4) -0.005(4) 0.055(4) 0.004(4)
C19 0.072(4) 0.103(6) 0.076(4) -0.005(4) 0.055(4) -0.020(4)
C20 0.065(4) 0.067(3) 0.062(3) 0.001(3) 0.043(3) -0.010(3)
N1 0.052(2) 0.053(2) 0.047(2) -0.0056(19) 0.031(2) 0.0005(19)
N2 0.053(2) 0.044(2) 0.0390(19) 0.0031(15) 0.0263(18) 0.0028(17)
N3 0.050(2) 0.052(2) 0.042(2) -0.0005(17) 0.0288(19) 0.0019(19)
N5 0.046(2) 0.050(2) 0.044(2) -0.0010(17) 0.0279(19) -0.0020(17)
O1 0.057(3) 0.096(4) 0.080(3) -0.036(3) 0.020(2) -0.014(2)
Ru1 0.0429(2) 0.0402(2) 0.0358(2) 0.00114(13) 0.02354(18) 0.00025(13)
N4 0.075(6) 0.048(4) 0.057(4) 0.006(3) 0.043(5) 0.010(4)
C11 0.080(6) 0.050(4) 0.057(5) 0.014(4) 0.042(5) 0.002(4)
C12 0.084(7) 0.051(4) 0.061(5) 0.012(4) 0.040(5) 0.008(5)
C13 0.087(7) 0.052(5) 0.068(5) 0.014(4) 0.035(6) 0.004(5)
C14 0.081(6) 0.055(5) 0.064(4) 0.009(4) 0.036(5) 0.010(5)
C15 0.077(6) 0.052(5) 0.060(4) 0.009(4) 0.037(5) 0.010(4)
N4' 0.072(5) 0.045(3) 0.056(3) 0.010(3) 0.045(5) 0.008(4)
C11' 0.077(6) 0.049(4) 0.062(5) 0.012(3) 0.046(4) 0.006(4)
C12' 0.082(6) 0.049(4) 0.063(5) 0.018(4) 0.036(5) 0.008(5)
C13' 0.082(6) 0.044(4) 0.064(4) 0.013(3) 0.043(5) 0.009(4)
C14' 0.081(6) 0.051(5) 0.062(4) 0.014(4) 0.038(5) 0.010(4)
C15' 0.074(5) 0.048(4) 0.055(3) 0.014(4) 0.040(4) 0.011(4)
Cl1 0.0492(7) 0.0607(7) 0.0426(6) -0.0032(5) 0.0210(5) -0.0054(5)
B1 0.1019(19) 0.1043(18) 0.115(2) 0.0032(15) 0.0652(18) -0.0047(15)
F1 0.1042(17) 0.1042(17) 0.1089(18) 0.0009(10) 0.0634(12) -0.0003(10)
F2 0.106(2) 0.107(2) 0.117(2) 0.0021(19) 0.063(2) -0.0059(19)
F3 0.103(2) 0.106(2) 0.119(2) 0.002(2) 0.061(2) -0.0038(18)
F4 0.103(2) 0.105(2) 0.117(2) 0.0050(19) 0.064(2) -0.0080(18)
F1' 0.101(2) 0.103(2) 0.112(2) 0.0041(17) 0.0661(19) -0.0013(17)
F2' 0.105(2) 0.107(2) 0.119(2) 0.0018(19) 0.061(2) -0.0077(19)
F3' 0.101(2) 0.106(2) 0.115(2) 0.004(2) 0.067(2) -0.0045(18)
F4' 0.104(2) 0.106(2) 0.116(2) 0.0044(19) 0.064(2) -0.0051(19)
F5 0.158(5) 0.156(6) 0.122(5) -0.008(5) 0.095(4) 0.009(5)
F6 0.140(5) 0.143(5) 0.137(5) 0.004(4) 0.085(4) 0.005(4)
B2 0.137(3) 0.137(3) 0.135(3) 0.0008(10) 0.0816(16) 0.0019(10)
F7 0.143(5) 0.148(5) 0.146(5) 0.018(5) 0.098(4) 0.011(4)
F8 0.145(5) 0.156(5) 0.143(5) 0.034(4) 0.073(5) 0.019(5)
F5' 0.160(5) 0.160(6) 0.106(4) 0.007(4) 0.100(4) 0.009(5)
F6' 0.152(5) 0.159(5) 0.133(5) -0.015(5) 0.083(4) 0.032(5)
B2' 0.134(4) 0.143(4) 0.117(3) 0.006(3) 0.104(3) 0.013(3)
F7' 0.146(5) 0.162(5) 0.137(5) 0.012(4) 0.097(4) -0.003(5)
F8' 0.127(5) 0.140(5) 0.121(5) 0.006(5) 0.082(4) 0.010(4)
O2 0.066(6) 0.140(10) 0.080(6) -0.047(7) 0.021(5) 0.013(6)

loop_
_atom_type_symbol
_atom_type_description
_atom_type_scat_dispersion_real
_atom_type_scat_dispersion_imag
_atom_type_scat_source
C C 0.0033 0.0016 'International Tables Vol C Tables 4.2.6.8 and 6.1.1.4'
H H 0 0 'International Tables Vol C Tables 4.2.6.8 and 6.1.1.4'
N N 0.0061 0.0033 'International Tables Vol C Tables 4.2.6.8 and 6.1.1.4'
O O 0.0106 0.006 'International Tables Vol C Tables 4.2.6.8 and 6.1.1.4'
F F 0.0171 0.0103 'International Tables Vol C Tables 4.2.6.8 and 6.1.1.4'
Ru Ru -1.2594 0.8363 'International Tables Vol C Tables 4.2.6.8 and 6.1.1.4'
Cl Cl 0.1484 0.1585 'International Tables Vol C Tables 4.2.6.8 and 6.1.1.4'
B B 0.0013 0.0007 'International Tables Vol C Tables 4.2.6.8 and 6.1.1.4'

loop_
_geom_angle_atom_site_label_1
_geom_angle_atom_site_label_2
_geom_angle_atom_site_label_3
_geom_angle
N2 C1 C2 120.7(5)
N2 C1 H1 119.6
C2 C1 H1 119.6
C3 C2 C1 119.5(6)
C3 C2 H2 120.2
C1 C2 H2 120.2
C2 C3 C4 118.8(6)
C2 C3 H3 120.6
C4 C3 H3 120.6
C5 C4 C3 120.2(6)
C5 C4 H4 119.9
C3 C4 H4 119.9
N2 C5 C4 122.3(5)
N2 C5 H5 118.8
C4 C5 H5 118.8
N3 C6 C7 122.7(5)
N3 C6 H6 118.7
C7 C6 H6 118.7
C6 C7 C8 118.6(6)
C6 C7 H7 120.7
C8 C7 H7 120.7
C9 C8 C7 119.6(6)
C9 C8 H8 120.2
C7 C8 H8 120.2
C10 C9 C8 118.2(6)
C10 C9 H9 120.9
C8 C9 H9 120.9
N3 C10 C9 122.8(6)
N3 C10 H10 118.6
C9 C10 H10 118.6
N5 C16 C17 123.1(6)
N5 C16 H16 118.4
C17 C16 H16 118.4
C16 C17 C18 119.1(7)
C16 C17 H17 120.5
C18 C17 H17 120.5
C19 C18 C17 118.6(7)
C19 C18 H18 120.7
C17 C18 H18 120.7
C18 C19 C20 120.4(7)
C18 C19 H19 119.8
C20 C19 H19 119.8
N5 C20 C19 121.2(6)
N5 C20 H20 119.4
C19 C20 H20 119.4
O1 N1 Ru1 177.6(5)
C5 N2 C1 118.5(4)
C5 N2 Ru1 121.9(3)
C1 N2 Ru1 119.5(3)
C6 N3 C10 118.1(5)
C6 N3 Ru1 121.5(3)
C10 N3 Ru1 120.1(4)
C16 N5 C20 117.6(5)
C16 N5 Ru1 120.0(4)
C20 N5 Ru1 122.4(4)
N1 Ru1 N2 90.72(18)
N1 Ru1 N3 92.34(18)
N2 Ru1 N3 91.67(16)
N1 Ru1 N5 91.28(18)
N2 Ru1 N5 90.93(17)
N3 Ru1 N5 175.52(16)
N1 Ru1 N4' 93.8(10)
N2 Ru1 N4' 175.0(6)
N3 Ru1 N4' 90.2(10)
N5 Ru1 N4' 86.9(9)
N1 Ru1 N4 90.8(12)
N2 Ru1 N4 176.3(15)
N3 Ru1 N4 84.9(12)
N5 Ru1 N4 92.4(12)
N4' Ru1 N4 6.2(12)
N1 Ru1 Cl1 177.84(16)
N2 Ru1 Cl1 87.16(12)
N3 Ru1 Cl1 87.32(13)
N5 Ru1 Cl1 89.17(12)
N4' Ru1 Cl1 88.3(10)
N4 Ru1 Cl1 91.3(12)
C15 N4 C11 118.6(12)
C15 N4 Ru1 123.1(12)
C11 N4 Ru1 118.1(12)
N4 C11 C12 121.3(14)
N4 C11 H11 119.4
C12 C11 H11 119.4
C13 C12 C11 116.9(15)
C13 C12 H12 121.5
C11 C12 H12 121.5
C12 C13 C14 126.0(14)
C12 C13 H13 117
C14 C13 H13 117
C15 C14 C13 113.3(14)
C15 C14 H14 123.4
C13 C14 H14 123.3
N4 C15 C14 123.3(15)
N4 C15 H15 118.4
C14 C15 H15 118.4
C15' N4' C11' 116.5(10)
C15' N4' Ru1 119.6(10)
C11' N4' Ru1 123.2(10)
N4' C11' C12' 125.5(12)
N4' C11' H11' 117.3
C12' C11' H11' 117.3
C13' C12' C11' 116.8(12)
C13' C12' H12' 121.6
C11' C12' H12' 121.6
C12' C13' C14' 120.9(10)
C12' C13' H13' 119.6
C14' C13' H13' 119.6
C15' C14' C13' 118.4(12)
C15' C14' H14' 120.8
C13' C14' H14' 120.8
N4' C15' C14' 121.3(12)
N4' C15' H15' 119.3
C14' C15' H15' 119.3
F1 B1 F3' 102.6(11)
F1 B1 F4 117.4(12)
F3' B1 F4 133.4(13)
F1 B1 F2' 127.7(12)
F3' B1 F2' 109.9(12)
F4 B1 F2' 63.8(9)
F1 B1 F3 102.9(11)
F4 B1 F3 108.1(11)
F2' B1 F3 127.5(13)
F1 B1 F4' 102.0(11)
F3' B1 F4' 109.9(11)
F2' B1 F4' 103.8(11)
F3 B1 F4' 74.9(10)
F3' B1 F1' 111.8(11)
F4 B1 F1' 114.6(11)
F2' B1 F1' 93.8(10)
F3 B1 F1' 130.8(12)
F4' B1 F1' 125.1(12)
F1 B1 F2 120.9(11)
F3' B1 F2 69.4(9)
F4 B1 F2 105.5(11)
F3 B1 F2 100.1(11)
F4' B1 F2 136.5(12)
F1' B1 F2 91.4(10)
F5 B2 F8 93.3(17)
F5 B2 F7 113(2)
F8 B2 F7 101.1(18)
F5 B2 F6 113(2)
F8 B2 F6 131(2)
F7 B2 F6 103.7(17)
F5' B2' F7' 129(2)
F5' B2' F6' 104.6(17)
F7' B2' F6' 87.5(14)
F5' B2' F8' 118.4(16)
F7' B2' F8' 104.1(15)
F6' B2' F8' 107.3(16)

loop_
_geom_bond_atom_site_label_1
_geom_bond_atom_site_label_2
_geom_bond_distance
C1 N2 1.358(6)
C1 C2 1.401(8)
C1 H1 0.95
C2 C3 1.356(10)
C2 H2 0.95
C3 C4 1.379(10)
C3 H3 0.95
C4 C5 1.352(8)
C4 H4 0.95
C5 N2 1.339(7)
C5 H5 0.95
C6 N3 1.339(7)
C6 C7 1.365(8)
C6 H6 0.95
C7 C8 1.378(10)
C7 H7 0.95
C8 C9 1.376(11)
C8 H8 0.95
C9 C10 1.371(9)
C9 H9 0.95
C10 N3 1.339(7)
C10 H10 0.95
C16 N5 1.343(7)
C16 C17 1.353(8)
C16 H16 0.95
C17 C18 1.373(11)
C17 H17 0.95
C18 C19 1.358(11)
C18 H18 0.95
C19 C20 1.370(10)
C19 H19 0.95
C20 N5 1.349(7)
C20 H20 0.95
N1 O1 1.120(6)
N1 Ru1 1.757(4)
N2 Ru1 2.094(4)
N3 Ru1 2.104(4)
N5 Ru1 2.114(4)
Ru1 N4' 2.117(9)
Ru1 N4 2.124(11)
Ru1 Cl1 2.3167(13)
N4 C15 1.335(14)
N4 C11 1.350(14)
C11 C12 1.384(14)
C11 H11 0.95
C12 C13 1.291(19)
C12 H12 0.95
C13 C14 1.393(19)
C13 H13 0.95
C14 C15 1.380(15)
C14 H14 0.95
C15 H15 0.95
N4' C15' 1.344(12)
N4' C11' 1.344(12)
C11' C12' 1.371(13)
C11' H11' 0.95
C12' C13' 1.314(17)
C12' H12' 0.95
C13' C14' 1.415(16)
C13' H13' 0.95
C14' C15' 1.368(12)
C14' H14' 0.95
C15' H15' 0.95
B1 F1 1.356(15)
B1 F3' 1.357(14)
B1 F4 1.371(14)
B1 F2' 1.371(14)
B1 F3 1.374(15)
B1 F4' 1.378(14)
B1 F1' 1.391(15)
B1 F2 1.438(14)
F5 B2 1.308(19)
F6 B2 1.38(2)
B2 F8 1.36(2)
B2 F7 1.37(2)
F5' B2' 1.284(16)
F6' B2' 1.39(2)
B2' F7' 1.38(2)
B2' F8' 1.39(2)
